data_7207480
loop_
_publ_author_name
'Lemmerer, Andreas'
'Billing, David G.'

_publ_section_title
;
 Lead halide inorganic--organic hybrids incorporating diammonium cations
;
_journal_issue 6
_journal_name_full CrystEngComm
_journal_page_first 1954
_journal_paper_doi 10.1039/c2ce06498g
_journal_volume 14
_journal_year 2012
_chemical_formula_moiety 'C10 H12 N2, I4 Pb'
_chemical_formula_sum 'C10 H12 I4 N2 Pb'
_chemical_formula_weight 875.01
_chemical_name_systematic
;
bis(1,5-diammoniumnaphthalene)tetraiodoplumbate(II)
;
_space_group_IT_number 14
_symmetry_cell_setting monoclinic
_symmetry_space_group_name_Hall '-P 2ybc'
_symmetry_space_group_name_H-M 'P 1 21/c 1'
_atom_sites_solution_hydrogens geom
_atom_sites_solution_primary direct
_atom_sites_solution_secondary difmap
_audit_conform_dict_location ftp://ftp.iucr.org/pub/cif_core.dic
_audit_conform_dict_name cif_core.dic
_audit_conform_dict_version 2.3
_audit_creation_date 2005-11-03T11:44:34-00:00
_audit_creation_method 'WinGX routine CIF_UPDATE'
_cell_angle_alpha 90
_cell_angle_beta 90.314(4)
_cell_angle_gamma 90
_cell_formula_units_Z 2
_cell_length_a 11.163(3)
_cell_length_b 8.960(2)
_cell_length_c 8.737(2)
_cell_measurement_reflns_used 949
_cell_measurement_temperature 173(2)
_cell_measurement_theta_max 56.626
_cell_measurement_theta_min 5.826
_cell_volume 873.9(4)
_computing_cell_refinement 'Bruker SAINT+ (Bruker, 1999)'
_computing_data_collection 'Bruker SMART-NT (Bruker, 1998)'
_computing_data_reduction 'Bruker SAINT+ (Bruker, 1999)'
_computing_molecular_graphics
;
Ortep-3 for Windows (Farrugia, 1997) and DIAMOND (Brandenburg, 1999)
;
_computing_publication_material
;
WinGX publication routines (Farrugia, 1999) and PLATON (Spek, 2002)
;
_computing_structure_refinement 'SHELXL-97 (Sheldrick, 2008)'
_computing_structure_solution 'SHELXS-97 (Sheldrick,2008)'
_diffrn_ambient_temperature 173(2)
_diffrn_measured_fraction_theta_full 0.992
_diffrn_measured_fraction_theta_max 0.992
_diffrn_measurement_device_type 'CCD area detector'
_diffrn_measurement_method 'phi and omega scans'
_diffrn_radiation_monochromator graphite
_diffrn_radiation_type MoK\a
_diffrn_radiation_wavelength 0.71073
_diffrn_reflns_av_R_equivalents 0.066
_diffrn_reflns_av_unetI/netI 0.0406
_diffrn_reflns_limit_h_max 14
_diffrn_reflns_limit_h_min -14
_diffrn_reflns_limit_k_max 11
_diffrn_reflns_limit_k_min -11
_diffrn_reflns_limit_l_max 11
_diffrn_reflns_limit_l_min -11
_diffrn_reflns_number 8461
_diffrn_reflns_theta_full 28
_diffrn_reflns_theta_max 28
_diffrn_reflns_theta_min 1.82
_exptl_absorpt_coefficient_mu 16.704
_exptl_absorpt_correction_T_max 0.3813
_exptl_absorpt_correction_T_min 0.0386
_exptl_absorpt_correction_type integration
_exptl_absorpt_process_details 'Bruker XPREP (Bruker, 1999)'
_exptl_crystal_colour yellow
_exptl_crystal_density_diffrn 3.326
_exptl_crystal_density_method 'not measured'
_exptl_crystal_description triangle
_exptl_crystal_F_000 760
_exptl_crystal_size_max 0.28
_exptl_crystal_size_mid 0.24
_exptl_crystal_size_min 0.06
_refine_diff_density_max 0.769
_refine_diff_density_min -1.481
_refine_diff_density_rms 0.263
_refine_ls_extinction_method none
_refine_ls_goodness_of_fit_ref 1.18
_refine_ls_hydrogen_treatment constr
_refine_ls_matrix_type full
_refine_ls_number_parameters 81
_refine_ls_number_reflns 2089
_refine_ls_number_restraints 40
_refine_ls_restrained_S_all 1.169
_refine_ls_R_factor_all 0.0343
_refine_ls_R_factor_gt 0.0326
_refine_ls_shift/su_max 0
_refine_ls_shift/su_mean 0
_refine_ls_structure_factor_coef Fsqd
_refine_ls_weighting_details 'calc w=1/[\s^2^(Fo^2^)+(0.0173P)^2^+9.4978P] where P=(Fo^2^+2Fc^2^)/3'
_refine_ls_weighting_scheme calc
_refine_ls_wR_factor_gt 0.0745
_refine_ls_wR_factor_ref 0.0758
_reflns_number_gt 2015
_reflns_number_total 2089
_reflns_threshold_expression >2sigma(I)
_cod_data_source_file c2ce06498g.txt
_cod_data_source_block 7
_cod_depositor_comments
;
The following automatic conversions were performed:

'_symmetry_cell_setting' value 'Monoclinic' changed to 'monoclinic'
according to /home/saulius/struct/CIF-dictionaries/cif_core.dic
dictionary named 'cif_core.dic' version 2.4.1 from 2010-06-29.

Automatic conversion script
Id: cif_fix_values 1715 2011-07-08 13:25:40Z adriana 
;
_cod_original_cell_volume 873.8(4)
_cod_original_sg_symbol_H-M P2(1)/c
_cod_database_code 7207480

loop_
_symmetry_equiv_pos_as_xyz
'x, y, z'
'-x, y+1/2, -z+1/2'
'-x, -y, -z'
'x, -y-1/2, z-1/2'

loop_
_atom_site_label
_atom_site_type_symbol
_atom_site_fract_x
_atom_site_fract_y
_atom_site_fract_z
_atom_site_U_iso_or_equiv
_atom_site_adp_type
_atom_site_occupancy
_atom_site_symmetry_multiplicity
_atom_site_calc_flag
_atom_site_refinement_flags
C1 C 0.6116(8) 0.3251(10) -0.1763(10) 0.0218(16) Uani 1 1 d U
H1 H 0.6351 0.2524 -0.2494 0.026 Uiso 1 1 calc R
C2 C 0.6985(9) 0.4060(10) -0.0984(10) 0.0244(16) Uani 1 1 d U
H2 H 0.7809 0.3893 -0.1189 0.029 Uiso 1 1 calc R
C3 C 0.6654(7) 0.5099(9) 0.0079(11) 0.0204(14) Uani 1 1 d U
C4 C 0.5446(8) 0.5416(9) 0.0407(10) 0.0205(15) Uani 1 1 d U
C5 C 0.5095(8) 0.6512(10) 0.1488(9) 0.0217(15) Uani 1 1 d U
H5 H 0.5683 0.7079 0.202 0.026 Uiso 1 1 calc R
N1 N 0.7593(7) 0.5945(9) 0.0895(9) 0.0237(14) Uani 1 1 d U
H1A H 0.7535 0.6929 0.0648 0.036 Uiso 1 1 calc R
H1B H 0.8326 0.5596 0.062 0.036 Uiso 1 1 calc R
H1C H 0.7497 0.5832 0.1922 0.036 Uiso 1 1 calc R
I1 I 0.71751(5) -0.03376(6) -0.01510(7) 0.02264(13) Uani 1 1 d .
I2 I 0.99181(6) 0.31392(6) 0.18378(6) 0.02181(13) Uani 1 1 d .
Pb1 Pb 1 0 0 0.01805(11) Uani 1 2 d S

loop_
_atom_site_aniso_label
_atom_site_aniso_U_11
_atom_site_aniso_U_22
_atom_site_aniso_U_33
_atom_site_aniso_U_23
_atom_site_aniso_U_13
_atom_site_aniso_U_12
C1 0.019(4) 0.025(4) 0.021(4) 0.002(3) 0.003(3) 0.003(3)
C2 0.026(4) 0.028(4) 0.019(4) 0.002(3) -0.002(3) 0.003(3)
C3 0.017(3) 0.022(3) 0.022(3) 0.006(3) 0.001(3) 0.002(3)
C4 0.019(3) 0.019(4) 0.023(4) 0.005(3) -0.001(3) 0.001(3)
C5 0.018(4) 0.022(4) 0.024(4) 0.002(3) 0.002(3) -0.001(3)
N1 0.018(3) 0.025(4) 0.027(4) 0.002(3) -0.002(3) 0.005(3)
I1 0.0218(3) 0.0230(3) 0.0231(3) -0.0003(2) -0.0002(2) 0.00159(19)
I2 0.0263(3) 0.0198(3) 0.0193(2) -0.00522(17) -0.0010(2) 0.0021(2)
Pb1 0.0215(2) 0.01575(18) 0.01694(19) -0.00011(15) -0.00196(18) -0.00190(16)

loop_
_atom_type_symbol
_atom_type_description
_atom_type_scat_dispersion_real
_atom_type_scat_dispersion_imag
_atom_type_scat_source
C C 0.0033 0.0016 'International Tables Vol C Tables 4.2.6.8 and 6.1.1.4'
H H 0 0 'International Tables Vol C Tables 4.2.6.8 and 6.1.1.4'
N N 0.0061 0.0033 'International Tables Vol C Tables 4.2.6.8 and 6.1.1.4'
I I -0.4742 1.8119 'International Tables Vol C Tables 4.2.6.8 and 6.1.1.4'
Pb Pb -3.3944 10.1111 'International Tables Vol C Tables 4.2.6.8 and 6.1.1.4'

loop_
_exptl_crystal_face_index_h
_exptl_crystal_face_index_k
_exptl_crystal_face_index_l
_exptl_crystal_face_perp_dist
1 0 0 0.03
-1 0 0 0.03
2 3 -3 0.12
1 1 0 0.1
1 -3 -1 0.12
-1 -1 5 0.14

loop_
_geom_angle_atom_site_label_1
_geom_angle_atom_site_label_2
_geom_angle_atom_site_label_3
_geom_angle
_geom_angle_site_symmetry_1
_geom_angle_site_symmetry_3
C2 C1 C5 120.9(8) . 3_665
C2 C1 H1 119.6 . .
C5 C1 H1 119.6 3_665 .
C3 C2 C1 119.9(9) . .
C3 C2 H2 120.1 . .
C1 C2 H2 120.1 . .
C2 C3 C4 122.5(8) . .
C2 C3 N1 119.0(7) . .
C4 C3 N1 118.5(8) . .
C3 C4 C5 122.9(8) . .
C3 C4 C4 117.3(10) . 3_665
C5 C4 C4 119.8(10) . 3_665
C1 C5 C4 119.6(8) 3_665 .
C1 C5 H5 120.2 3_665 .
C4 C5 H5 120.2 . .
C3 N1 H1A 109.5 . .
C3 N1 H1B 109.5 . .
H1A N1 H1B 109.5 . .
C3 N1 H1C 109.5 . .
H1A N1 H1C 109.5 . .
H1B N1 H1C 109.5 . .
Pb1 I2 Pb1 150.669(18) 2_755 .
I1 Pb1 I1 180 . 3_755
I1 Pb1 I2 89.437(16) . 4_565
I1 Pb1 I2 90.563(16) 3_755 4_565
I1 Pb1 I2 90.563(16) . 2_745
I1 Pb1 I2 89.437(16) 3_755 2_745
I2 Pb1 I2 180.000(15) 4_565 2_745
I1 Pb1 I2 94.169(15) . .
I1 Pb1 I2 85.831(15) 3_755 .
I2 Pb1 I2 88.569(18) 4_565 .
I2 Pb1 I2 91.431(18) 2_745 .
I1 Pb1 I2 85.831(15) . 3_755
I1 Pb1 I2 94.169(15) 3_755 3_755
I2 Pb1 I2 91.431(18) 4_565 3_755
I2 Pb1 I2 88.569(18) 2_745 3_755
I2 Pb1 I2 180.00(3) . 3_755

loop_
_geom_bond_atom_site_label_1
_geom_bond_atom_site_label_2
_geom_bond_distance
_geom_bond_site_symmetry_2
C1 C2 1.387(13) .
C1 C5 1.390(12) 3_665
C1 H1 0.95 .
C2 C3 1.367(13) .
C2 H2 0.95 .
C3 C4 1.409(11) .
C3 N1 1.474(11) .
C4 C5 1.419(12) .
C4 C4 1.430(17) 3_665
C5 C1 1.390(12) 3_665
C5 H5 0.95 .
N1 H1A 0.91 .
N1 H1B 0.91 .
N1 H1C 0.91 .
I1 Pb1 3.1699(10) .
I2 Pb1 3.2277(8) 2_755
I2 Pb1 3.2403(8) .
Pb1 I1 3.1699(10) 3_755
Pb1 I2 3.2277(8) 4_565
Pb1 I2 3.2277(8) 2_745
Pb1 I2 3.2403(8) 3_755

loop_
_geom_hbond_atom_site_label_D
_geom_hbond_atom_site_label_H
_geom_hbond_atom_site_label_A
_geom_hbond_distance_DH
_geom_hbond_distance_HA
_geom_hbond_distance_DA
_geom_hbond_angle_DHA
_geom_hbond_site_symmetry_A
N1 H1B I2 0.91 3.02 3.703(7) 133 .
N1 H1C I1 0.91 2.62 3.530(8) 176 4_566
N1 H1A I1 0.91 2.58 3.485(8) 175 1_565

loop_
_geom_torsion_atom_site_label_1
_geom_torsion_atom_site_label_2
_geom_torsion_atom_site_label_3
_geom_torsion_atom_site_label_4
_geom_torsion
_geom_torsion_site_symmetry_1
_geom_torsion_site_symmetry_4
C5 C1 C2 C3 0.5(13) 3_665 .
C1 C2 C3 C4 -1.3(14) . .
C1 C2 C3 N1 179.9(8) . .
C2 C3 C4 C5 -178.8(8) . .
N1 C3 C4 C5 0.0(13) . .
C2 C3 C4 C4 0.8(15) . 3_665
N1 C3 C4 C4 179.7(9) . 3_665
C3 C4 C5 C1 -179.3(8) . 3_665
C4 C4 C5 C1 1.1(14) 3_665 3_665
Pb1 I2 Pb1 I1 95.29(4) 2_755 .
Pb1 I2 Pb1 I1 -84.71(4) 2_755 3_755
Pb1 I2 Pb1 I2 -175.38(3) 2_755 4_565
Pb1 I2 Pb1 I2 4.62(3) 2_755 2_745
